data_7000023
loop_
_publ_author_name
'Favier, Isabelle'
'Gomez, Montserrat'
'Granell, Jaume'
'Martinez, Manuel'
'Solans, Xavier'
'Font-Bardia, Merce'

_publ_section_title
;
 Kinetico-mechanistic studies of C-H bond activation on new Pd
 complexes containing N,N'-chelating ligands.
;
_journal_issue 1
_journal_name_full 'Dalton transactions (Cambridge, England : 2003)'
_journal_page_first 123
_journal_page_last 132
_journal_paper_doi 10.1039/b415613g
_journal_year 2005
_chemical_formula_sum 'C16 H23 Cl3 N2 O4 Pd'
_chemical_formula_weight 520.11
_chemical_name_systematic
;
?
;
_space_group_IT_number 15
_symmetry_cell_setting monoclinic
_symmetry_space_group_name_Hall '-C 2yc'
_symmetry_space_group_name_H-M 'C 1 2/c 1'
_atom_sites_solution_hydrogens geom
_atom_sites_solution_primary direct
_atom_sites_solution_secondary difmap
_audit_creation_method SHELXL-97
_cell_angle_alpha 90.00
_cell_angle_beta 118.737(12)
_cell_angle_gamma 90.00
_cell_formula_units_Z 8
_cell_length_a 27.802(3)
_cell_length_b 11.8510(10)
_cell_length_c 14.7720(10)
_cell_measurement_temperature 293(2)
_cell_volume 4267.6(8)
_computing_structure_refinement 'SHELXL-97 (Sheldrick, 1997)'
_diffrn_ambient_temperature 293(2)
_diffrn_measured_fraction_theta_full 0.861
_diffrn_measured_fraction_theta_max 0.861
_diffrn_measurement_device_type 'Image plate detector diffractometer'
_diffrn_measurement_method phi-scan
_diffrn_radiation_monochromator graphite
_diffrn_radiation_source 'fine-focus sealed tube'
_diffrn_radiation_type MoK\a
_diffrn_radiation_wavelength 0.71073
_diffrn_reflns_av_R_equivalents 0.0312
_diffrn_reflns_av_sigmaI/netI 0.0401
_diffrn_reflns_limit_h_max 35
_diffrn_reflns_limit_h_min -40
_diffrn_reflns_limit_k_max 17
_diffrn_reflns_limit_k_min 0
_diffrn_reflns_limit_l_max 20
_diffrn_reflns_limit_l_min 0
_diffrn_reflns_number 14548
_diffrn_reflns_theta_full 31.64
_diffrn_reflns_theta_max 31.64
_diffrn_reflns_theta_min 1.67
_diffrn_standards_decay_% 0
_exptl_absorpt_coefficient_mu 1.267
_exptl_absorpt_correction_type none
_exptl_crystal_colour yellow
_exptl_crystal_density_diffrn 1.619
_exptl_crystal_density_method 'not measured'
_exptl_crystal_description equidimensional
_exptl_crystal_F_000 2096
_exptl_crystal_size_max 0.1
_exptl_crystal_size_mid 0.1
_exptl_crystal_size_min 0.1
_refine_diff_density_max 0.825
_refine_diff_density_min -0.736
_refine_diff_density_rms 0.227
_refine_ls_extinction_coef 0.0029(4)
_refine_ls_extinction_expression Fc^*^=kFc[1+0.001xFc^2^\l^3^/sin(2\q)]^-1/4^
_refine_ls_extinction_method SHELXL
_refine_ls_goodness_of_fit_ref 1.013
_refine_ls_hydrogen_treatment mixed
_refine_ls_matrix_type full
_refine_ls_number_parameters 248
_refine_ls_number_reflns 6183
_refine_ls_number_restraints 0
_refine_ls_restrained_S_all 1.013
_refine_ls_R_factor_all 0.0606
_refine_ls_R_factor_gt 0.0407
_refine_ls_shift/su_max 0.001
_refine_ls_shift/su_mean 0.000
_refine_ls_structure_factor_coef Fsqd
_refine_ls_weighting_details 'calc w=1/[\s^2^(Fo^2^)+(0.0944P)^2^+0.0000P] where P=(Fo^2^+2Fc^2^)/3'
_refine_ls_weighting_scheme calc
_refine_ls_wR_factor_gt 0.1206
_refine_ls_wR_factor_ref 0.1385
_reflns_number_gt 4598
_reflns_number_total 6183
_reflns_threshold_expression >2sigma(I)
_cod_data_source_file b415613g.txt
_cod_data_source_block Z-1AcO
_cod_depositor_comments
;
The following automatic conversions were performed:
'_symmetry_cell_setting' value 'Monoclinic' changed to 'monoclinic'
according to '/home/saulius/struct/CIF-dictionaries/cif_core.dic'
dictionary named 'cif_core.dic' version 2.4.1 from 2010-06-29.

Automatic conversion script
Id: cif_fix_enum 1527 2010-12-29 10:47:43Z saulius 
;
_cod_original_cell_volume 4267.6(7)
_cod_original_sg_symbol_H-M C2/c
_cod_database_code 7000023

loop_
_symmetry_equiv_pos_as_xyz
'x, y, z'
'-x, y, -z+1/2'
'x+1/2, y+1/2, z'
'-x+1/2, y+1/2, -z+1/2'
'-x, -y, -z'
'x, -y, z-1/2'
'-x+1/2, -y+1/2, -z'
'x+1/2, -y+1/2, z-1/2'

loop_
_atom_site_label
_atom_site_type_symbol
_atom_site_fract_x
_atom_site_fract_y
_atom_site_fract_z
_atom_site_U_iso_or_equiv
_atom_site_adp_type
_atom_site_occupancy
_atom_site_symmetry_multiplicity
_atom_site_calc_flag
_atom_site_refinement_flags
_atom_site_disorder_assembly
_atom_site_disorder_group
Pd Pd 0.212117(8) 0.432419(14) 0.088850(14) 0.04821(10) Uani 1 1 d . . .
Cl1 Cl -0.05175(6) -0.07687(10) -0.17322(10) 0.1055(4) Uani 1 1 d . . .
O1 O 0.26346(10) 0.56274(15) 0.11340(17) 0.0576(5) Uani 1 1 d . . .
O2 O 0.27134(13) 0.5074(2) -0.0215(2) 0.0938(9) Uani 1 1 d . . .
O3 O 0.14738(9) 0.52342(17) -0.01578(15) 0.0617(5) Uani 1 1 d . . .
O4 O 0.14568(11) 0.6240(3) 0.1092(2) 0.0873(7) Uani 1 1 d . . .
N1 N 0.27264(10) 0.33268(19) 0.19733(18) 0.0534(5) Uani 1 1 d . . .
N2 N 0.16486(9) 0.29556(18) 0.06387(17) 0.0525(5) Uani 1 1 d . . .
C1 C 0.02281(16) 0.2187(3) -0.0845(4) 0.0851(11) Uani 1 1 d . . .
C2 C -0.01677(17) 0.1360(4) -0.1225(4) 0.0939(13) Uani 1 1 d . . .
C3 C -0.00156(17) 0.0265(3) -0.1211(3) 0.0780(10) Uani 1 1 d . . .
C4 C 0.05140(19) -0.0012(3) -0.0829(3) 0.0807(10) Uani 1 1 d . . .
C5 C 0.09178(17) 0.0809(3) -0.0430(3) 0.0724(9) Uani 1 1 d . . .
H5 H 0.1284 0.0608 -0.0164 0.087 Uiso 1 1 calc R . .
C6 C 0.07764(13) 0.1924(3) -0.0426(2) 0.0601(6) Uani 1 1 d . . .
C7 C 0.11574(13) 0.2882(2) -0.0068(2) 0.0597(6) Uani 1 1 d . . .
H7 H 0.1011 0.3551 -0.0423 0.072 Uiso 1 1 calc R . .
C8 C 0.19390(13) 0.2027(2) 0.1339(3) 0.0637(7) Uani 1 1 d . . .
H8A H 0.2063 0.1488 0.1000 0.076 Uiso 1 1 calc R . .
H8B H 0.1697 0.1640 0.1539 0.076 Uiso 1 1 calc R . .
C9 C 0.24175(13) 0.2506(3) 0.2266(2) 0.0618(7) Uani 1 1 d . . .
H9A H 0.2661 0.1898 0.2666 0.074 Uiso 1 1 calc R . .
H9B H 0.2290 0.2882 0.2695 0.074 Uiso 1 1 calc R . .
C10 C 0.30483(16) 0.2742(3) 0.1564(3) 0.0710(8) Uani 1 1 d . . .
H10A H 0.2806 0.2323 0.0959 0.106 Uiso 1 1 calc R . .
H10B H 0.3303 0.2236 0.2078 0.106 Uiso 1 1 calc R . .
H10C H 0.3246 0.3287 0.1389 0.106 Uiso 1 1 calc R . .
C11 C 0.31100(15) 0.3969(3) 0.2911(3) 0.0712(8) Uani 1 1 d . . .
H11A H 0.2905 0.4354 0.3188 0.107 Uiso 1 1 calc R . .
H11B H 0.3307 0.4511 0.2732 0.107 Uiso 1 1 calc R . .
H11C H 0.3365 0.3457 0.3419 0.107 Uiso 1 1 calc R . .
C12 C 0.28082(14) 0.5722(2) 0.0485(3) 0.0583(7) Uani 1 1 d . . .
C13 C 0.31686(16) 0.6750(3) 0.0654(3) 0.0779(9) Uani 1 1 d . . .
H13A H 0.3204 0.7166 0.1241 0.117 Uiso 1 1 calc R . .
H13B H 0.3005 0.7223 0.0053 0.117 Uiso 1 1 calc R . .
H13C H 0.3525 0.6511 0.0776 0.117 Uiso 1 1 calc R . .
C14 C 0.12578(13) 0.5967(2) 0.0188(3) 0.0606(6) Uani 1 1 d . . .
C15 C 0.07301(18) 0.6459(4) -0.0617(4) 0.0928(12) Uani 1 1 d . . .
H15A H 0.0639 0.6139 -0.1277 0.139 Uiso 1 1 calc R . .
H15B H 0.0768 0.7262 -0.0642 0.139 Uiso 1 1 calc R . .
H15C H 0.0444 0.6293 -0.0449 0.139 Uiso 1 1 calc R . .
Cl3 Cl 0.06856(7) 0.57733(11) 0.23894(12) 0.1106(4) Uani 1 1 d . . .
Cl2 Cl 0.08973(7) 0.35303(12) 0.19052(12) 0.1192(4) Uani 1 1 d . . .
C16 C 0.11822(18) 0.4796(4) 0.2539(3) 0.0840(10) Uani 1 1 d . . .
H16A H 0.1415 0.4647 0.3268 0.101 Uiso 1 1 calc R . .
H16B H 0.1410 0.5111 0.2269 0.101 Uiso 1 1 calc R . .
H1 H 0.0174(17) 0.292(4) -0.091(3) 0.087(12) Uiso 1 1 d . . .
H2 H -0.0616(14) 0.168(3) -0.154(2) 0.060(9) Uiso 1 1 d . . .
H4 H 0.0678(14) -0.077(3) -0.076(2) 0.055(9) Uiso 1 1 d . . .

loop_
_atom_site_aniso_label
_atom_site_aniso_U_11
_atom_site_aniso_U_22
_atom_site_aniso_U_33
_atom_site_aniso_U_23
_atom_site_aniso_U_13
_atom_site_aniso_U_12
Pd 0.05453(15) 0.03450(13) 0.05846(15) 0.00227(6) 0.02945(11) -0.00111(6)
Cl1 0.1043(8) 0.0950(8) 0.1074(8) -0.0163(5) 0.0431(6) -0.0532(6)
O1 0.0627(12) 0.0463(11) 0.0692(12) -0.0021(7) 0.0360(10) -0.0086(8)
O2 0.138(2) 0.0687(16) 0.115(2) -0.0269(14) 0.092(2) -0.0238(16)
O3 0.0656(12) 0.0477(11) 0.0659(10) 0.0066(8) 0.0270(9) 0.0050(9)
O4 0.0841(17) 0.092(2) 0.0839(15) -0.0249(14) 0.0384(13) -0.0020(15)
N1 0.0570(13) 0.0430(11) 0.0631(12) 0.0035(9) 0.0312(10) 0.0022(9)
N2 0.0564(13) 0.0373(10) 0.0652(12) 0.0040(8) 0.0303(10) -0.0026(8)
C1 0.0616(19) 0.0535(19) 0.110(3) 0.0053(17) 0.0173(18) -0.0016(15)
C2 0.060(2) 0.087(3) 0.108(3) 0.001(2) 0.020(2) -0.0150(19)
C3 0.083(2) 0.067(2) 0.081(2) -0.0019(17) 0.0362(18) -0.0278(19)
C4 0.087(2) 0.0498(17) 0.106(3) -0.0206(17) 0.047(2) -0.0206(17)
C5 0.074(2) 0.0551(18) 0.099(2) -0.0081(15) 0.050(2) -0.0097(14)
C6 0.0598(16) 0.0456(14) 0.0706(16) 0.0007(11) 0.0280(13) -0.0110(11)
C7 0.0662(17) 0.0346(12) 0.0746(16) 0.0025(10) 0.0309(14) -0.0058(11)
C8 0.0656(17) 0.0387(12) 0.0843(18) 0.0124(12) 0.0340(15) -0.0001(11)
C9 0.0687(17) 0.0569(15) 0.0613(15) 0.0154(12) 0.0324(13) 0.0005(13)
C10 0.080(2) 0.0583(18) 0.087(2) 0.0122(15) 0.0509(18) 0.0208(15)
C11 0.076(2) 0.0592(18) 0.0687(17) -0.0004(14) 0.0274(15) -0.0015(16)
C12 0.0628(17) 0.0454(15) 0.0723(17) 0.0044(11) 0.0370(14) -0.0011(10)
C13 0.080(2) 0.0597(19) 0.107(3) -0.0071(16) 0.055(2) -0.0198(16)
C14 0.0610(17) 0.0392(12) 0.0808(18) 0.0010(12) 0.0335(14) -0.0025(12)
C15 0.075(2) 0.072(3) 0.119(3) 0.001(2) 0.037(2) 0.0124(19)
Cl3 0.1212(11) 0.0907(9) 0.1108(9) 0.0133(6) 0.0485(8) 0.0327(7)
Cl2 0.1476(12) 0.0895(8) 0.1387(10) -0.0282(7) 0.0833(10) -0.0144(8)
C16 0.095(3) 0.082(3) 0.0723(19) -0.0022(18) 0.0381(19) -0.004(2)

loop_
_atom_type_symbol
_atom_type_description
_atom_type_scat_dispersion_real
_atom_type_scat_dispersion_imag
_atom_type_scat_source
C C 0.0033 0.0016 'International Tables Vol C Tables 4.2.6.8 and 6.1.1.4'
H H 0.0000 0.0000 'International Tables Vol C Tables 4.2.6.8 and 6.1.1.4'
Cl Cl 0.1484 0.1585 'International Tables Vol C Tables 4.2.6.8 and 6.1.1.4'
N N 0.0061 0.0033 'International Tables Vol C Tables 4.2.6.8 and 6.1.1.4'
O O 0.0106 0.0060 'International Tables Vol C Tables 4.2.6.8 and 6.1.1.4'
Pd Pd -0.9988 1.0072 'International Tables Vol C Tables 4.2.6.8 and 6.1.1.4'

loop_
_geom_angle_atom_site_label_1
_geom_angle_atom_site_label_2
_geom_angle_atom_site_label_3
_geom_angle
_geom_angle_site_symmetry_1
_geom_angle_site_symmetry_3
_geom_angle_publ_flag
N2 Pd O1 176.01(9) . . ?
N2 Pd O3 91.54(9) . . ?
O1 Pd O3 91.26(9) . . ?
N2 Pd N1 84.06(9) . . ?
O1 Pd N1 93.27(9) . . ?
O3 Pd N1 174.85(9) . . ?
C12 O1 Pd 115.20(18) . . ?
C14 O3 Pd 117.8(2) . . ?
C10 N1 C11 108.5(3) . . ?
C10 N1 C9 111.1(2) . . ?
C11 N1 C9 108.6(2) . . ?
C10 N1 Pd 112.52(19) . . ?
C11 N1 Pd 112.59(19) . . ?
C9 N1 Pd 103.41(17) . . ?
C7 N2 C8 122.9(2) . . ?
C7 N2 Pd 124.12(19) . . ?
C8 N2 Pd 112.90(18) . . ?
C2 C1 C6 121.1(4) . . ?
C2 C1 H1 127(3) . . ?
C6 C1 H1 111(3) . . ?
C3 C2 C1 119.4(4) . . ?
C3 C2 H2 125.8(17) . . ?
C1 C2 H2 114.7(17) . . ?
C4 C3 C2 120.7(3) . . ?
C4 C3 Cl1 120.0(3) . . ?
C2 C3 Cl1 119.3(3) . . ?
C3 C4 C5 120.6(4) . . ?
C3 C4 H4 129(2) . . ?
C5 C4 H4 111(2) . . ?
C6 C5 C4 120.0(4) . . ?
C6 C5 H5 120.0 . . ?
C4 C5 H5 120.0 . . ?
C1 C6 C5 118.1(3) . . ?
C1 C6 C7 116.0(3) . . ?
C5 C6 C7 125.8(3) . . ?
N2 C7 C6 131.2(3) . . ?
N2 C7 H7 114.4 . . ?
C6 C7 H7 114.4 . . ?
N2 C8 C9 108.0(2) . . ?
N2 C8 H8A 110.1 . . ?
C9 C8 H8A 110.1 . . ?
N2 C8 H8B 110.1 . . ?
C9 C8 H8B 110.1 . . ?
H8A C8 H8B 108.4 . . ?
C8 C9 N1 111.5(2) . . ?
C8 C9 H9A 109.3 . . ?
N1 C9 H9A 109.3 . . ?
C8 C9 H9B 109.3 . . ?
N1 C9 H9B 109.3 . . ?
H9A C9 H9B 108.0 . . ?
N1 C10 H10A 109.5 . . ?
N1 C10 H10B 109.5 . . ?
H10A C10 H10B 109.5 . . ?
N1 C10 H10C 109.5 . . ?
H10A C10 H10C 109.5 . . ?
H10B C10 H10C 109.5 . . ?
N1 C11 H11A 109.5 . . ?
N1 C11 H11B 109.5 . . ?
H11A C11 H11B 109.5 . . ?
N1 C11 H11C 109.5 . . ?
H11A C11 H11C 109.5 . . ?
H11B C11 H11C 109.5 . . ?
O2 C12 O1 125.7(3) . . ?
O2 C12 C13 120.3(3) . . ?
O1 C12 C13 114.0(3) . . ?
C12 C13 H13A 109.5 . . ?
C12 C13 H13B 109.5 . . ?
H13A C13 H13B 109.5 . . ?
C12 C13 H13C 109.5 . . ?
H13A C13 H13C 109.5 . . ?
H13B C13 H13C 109.5 . . ?
O4 C14 O3 124.0(3) . . ?
O4 C14 C15 121.6(3) . . ?
O3 C14 C15 114.4(3) . . ?
C14 C15 H15A 109.5 . . ?
C14 C15 H15B 109.5 . . ?
H15A C15 H15B 109.5 . . ?
C14 C15 H15C 109.5 . . ?
H15A C15 H15C 109.5 . . ?
H15B C15 H15C 109.5 . . ?
Cl3 C16 Cl2 112.2(3) . . ?
Cl3 C16 H16A 109.2 . . ?
Cl2 C16 H16A 109.2 . . ?
Cl3 C16 H16B 109.2 . . ?
Cl2 C16 H16B 109.2 . . ?
H16A C16 H16B 107.9 . . ?

loop_
_geom_bond_atom_site_label_1
_geom_bond_atom_site_label_2
_geom_bond_distance
_geom_bond_site_symmetry_2
_geom_bond_publ_flag
Pd N2 2.007(2) . ?
Pd O1 2.0142(19) . ?
Pd O3 2.029(2) . ?
Pd N1 2.050(2) . ?
Cl1 C3 1.734(4) . ?
O1 C12 1.269(4) . ?
O2 C12 1.210(4) . ?
O3 C14 1.293(4) . ?
O4 C14 1.217(4) . ?
N1 C10 1.472(4) . ?
N1 C11 1.488(4) . ?
N1 C9 1.493(4) . ?
N2 C7 1.261(4) . ?
N2 C8 1.459(3) . ?
C1 C2 1.376(6) . ?
C1 C6 1.377(5) . ?
C1 H1 0.88(4) . ?
C2 C3 1.361(7) . ?
C2 H2 1.17(3) . ?
C3 C4 1.340(6) . ?
C4 C5 1.385(5) . ?
C4 H4 0.99(3) . ?
C5 C6 1.380(5) . ?
C5 H5 0.9300 . ?
C6 C7 1.467(4) . ?
C7 H7 0.9300 . ?
C8 C9 1.489(4) . ?
C8 H8A 0.9700 . ?
C8 H8B 0.9700 . ?
C9 H9A 0.9700 . ?
C9 H9B 0.9700 . ?
C10 H10A 0.9600 . ?
C10 H10B 0.9600 . ?
C10 H10C 0.9600 . ?
C11 H11A 0.9600 . ?
C11 H11B 0.9600 . ?
C11 H11C 0.9600 . ?
C12 C13 1.520(4) . ?
C13 H13A 0.9600 . ?
C13 H13B 0.9600 . ?
C13 H13C 0.9600 . ?
C14 C15 1.493(5) . ?
C15 H15A 0.9600 . ?
C15 H15B 0.9600 . ?
C15 H15C 0.9600 . ?
Cl3 C16 1.733(5) . ?
Cl2 C16 1.744(4) . ?
C16 H16A 0.9700 . ?
C16 H16B 0.9700 . ?
